data_2001191
loop_
_publ_author_name
'Euzen, P.'
'Leone, P.'
'Gueho, C.'
'Palvadeau, P.'

_publ_section_title
;
 Structure of NdMn~2~O~5~
;
_journal_issue 11
_journal_name_full 'Acta Crystallographica Section C'
_journal_page_first 1875
_journal_page_last 1877
_journal_paper_doi 10.1107/S0108270193003221
_journal_volume 49
_journal_year 1993
_chemical_formula_sum 'Mn2 Nd O5'
_chemical_formula_weight 334
_symmetry_cell_setting orthorhombic
_symmetry_space_group_name_Hall '-P 2 2ab'
_symmetry_space_group_name_H-M 'P b a m'
_atom_type_scat_source IntTabIV
_cell_angle_alpha 90
_cell_angle_beta 90
_cell_angle_gamma 90
_cell_formula_units_Z 4
_cell_length_a 7.4710(10)
_cell_length_b 8.588(2)
_cell_length_c 5.6840(10)
_cell_measurement_reflns_used 25
_cell_measurement_temperature 293
_cell_measurement_theta_max 35
_cell_measurement_theta_min 2
_cell_volume 364.69(12)
_diffrn_measurement_device 'Nonius CAD-4'
_diffrn_radiation_type MoK\a
_diffrn_radiation_wavelength 0.71069
_diffrn_reflns_av_R_equivalents 0.028
_diffrn_reflns_limit_h_max 9
_diffrn_reflns_limit_h_min -9
_diffrn_reflns_limit_k_max 9
_diffrn_reflns_limit_k_min 0
_diffrn_reflns_limit_l_max 13
_diffrn_reflns_limit_l_min 0
_diffrn_reflns_number 1086
_diffrn_reflns_theta_max 35
_diffrn_standards_decay_% 0.7
_diffrn_standards_interval_time 60
_diffrn_standards_number 3
_exptl_absorpt_coefficient_mu 20.5455
_exptl_absorpt_correction_T_max 1.213
_exptl_absorpt_correction_T_min 0.955
_exptl_absorpt_correction_type 'empirical (DIFABS; Walker & Stuart, 1983)'
_exptl_crystal_colour black
_exptl_crystal_density_diffrn 6.1
_exptl_crystal_description stick
_exptl_crystal_size_max 0.2
_exptl_crystal_size_mid 0.03
_exptl_crystal_size_min 0.02
_refine_diff_density_max '-1.080 at (0.3320,0.4570,0.4160)'
_refine_diff_density_min '-1.237 at (0.0596,0.3176,0.4994)'
_refine_ls_extinction_coef 3.46E-7
_refine_ls_extinction_method DIFABS
_refine_ls_number_parameters 45
_refine_ls_number_reflns 444
_refine_ls_R_factor_obs 0.020
_refine_ls_shift/esd_max 0.00
_refine_ls_structure_factor_coef F
_refine_ls_weighting_details 'w = 1/{1+[(F-31)/21]^2^}'
_refine_ls_weighting_scheme calc
_refine_ls_wR_factor_obs 0.021
_reflns_number_observed 938
_reflns_number_total 617
_reflns_observed_criterion I>3\s(I)
_cod_data_source_file du1038.cif
_cod_data_source_block du1038_structure_1_of_1
_cod_depositor_comments
;
The following automatic conversions were performed:

'_refine_ls_weighting_scheme' value '1/{1+[(F-31)/21]^2^}' was
changed to 'calc'. New tag '_refine_ls_weighting_details' was
created. The value of the new tag was set to 'w =
1/{1+[(F-31)/21]^2^}'.

Automatic conversion script
Id: cif_fix_values 3143 2015-03-26 13:38:13Z robertas 
;
_cod_original_cell_volume 364.70(10)
_cod_original_formula_sum 'Mn2 Nd1 O5'
_cod_database_code 2001191

loop_
_atom_site_label
_atom_site_fract_x
_atom_site_fract_y
_atom_site_fract_z
Nd .14247(6) .17269(6) .0
Mn(1) .0 .5 .2581(2)
Mn(2) .4103(2) .3518(2) .5
O(1) .0 .0 .2760(10)
O(2) .1562(9) .4490(6) .0
O(3) .1536(8) .4360(7) .5
O(4) .4023 .2063(4) .2500(7)

loop_
_geom_angle_atom_site_label_1
_geom_angle_atom_site_label_2
_geom_angle_atom_site_label_3
_geom_angle
_geom_angle_publ_flag
Nd Nd Mn(1) 119.80(10) yes
Nd Nd Mn(2) 69.25(2) yes
Nd Nd O(1) 40.70(10) yes
Nd Nd O(2) 73.70(10) yes
Nd Nd O(2) 146.80(10) yes
Nd Nd O(4) 124.30(10) yes
Nd Nd O(4) 85.40(9) yes
Mn(1) Nd Mn(1) 52.04(3) yes
Mn(1) Nd Mn(2) 60.91(3) yes
Mn(1) Nd Mn(2) 105.14(3) yes
Mn(1) Nd O(1) 95.24(7) yes
Mn(1) Nd O(1) 131.53(2) yes
Mn(1) Nd O(2) 149.08(8) yes
Mn(1) Nd O(2) 34.32(7) yes
Mn(1) Nd O(4) 84.10(10) yes
Mn(1) Nd O(4) 34.65(9) yes
Mn(1) Nd O(4) 70.90(10) yes
Mn(1) Nd Mn(2) 105.14(3) yes
Mn(1) Nd Mn(2) 60.91(3) yes
Mn(1) Nd O(1) 131.53(2) yes
Mn(1) Nd O(1) 95.24(7) yes
Mn(2) Nd Mn(2) 116.84(3) yes
Mn(2) Nd O(1) 34.52(8) yes
Mn(2) Nd O(1) 106.60(10) yes
Mn(2) Nd O(2) 105.72(7) yes
Mn(2) Nd O(2) 94.90(7) yes
Mn(2) Nd O(4) 85.67(9) yes
Mn(2) Nd O(4) 97.84(9) yes
MN2 Nd O(4) 157.46(9) yes
Mn(2) Nd O(4) 97.84(9) yes
O(1) Nd O(1) 81.3(2) yes
O(1) Nd O(2) 77.70(10) yes
O(1) Nd O(2) 129.40(10) yes
O(1) Nd O(4) 92.60(10) yes
O(1) Nd O(4) 64.60(10) yes
O(1) Nd O(4) 107.90(10) yes
O(1) Nd O(2) 129.40(10) yes
O(1) Nd O(4) 144.10(10) yes
O(1) Nd O(4) 107.90(10) yes
O(2) Nd O(2) 139.5(2) yes
O(2) Nd O(4) 66.40(10) yes
O(2) Nd O(4) 140.00(10) yes
O(2) Nd O(4) 81.20(10) yes
O(2) Nd O(4) 67.50(10) yes
O(4) Nd O(4) 101.00(10) yes
O(4) Nd O(4) 148.70(10) yes
O(4) Nd O(4) 68.80(10) yes
Nd Mn(1) Nd 127.96(4) yes
Nd Mn(1) Mn(1) 116.02(2) yes
Nd Mn(1) O(2) 92.9(2) yes
Nd Mn(1) O(2) 44.1(2) yes
Nd Mn(1) O(3) 139.8(2) yes
Nd Mn(1) O(3) 83.1(2) yes
Nd Mn(1) O(4) 130.20(10) yes
Nd Mn(1) O(4) 48.20(10) yes
Mn(1) Mn(1) O(2) 139.60(10) yes
Mn(1) Mn(1) O(3) 42.80(10) yes
Mn(1) Mn(1) O(4) 91.40(10) yes
O(2) Mn(1) O(2) 80.7(2) yes
O(2) Mn(1) O(3) 97.0(2) yes
O(2) Mn(1) O(3) 175.9(3) yes
O(2) Mn(1) O(4) 90.1(2) yes
O(2) Mn(1) O(4) 87.8(2) yes
O(3) Mn(1) O(3) 85.6(2) yes
O(3) Mn(1) O(4) 88.9(2) yes
O(3) Mn(1) O(4) 93.2(2) yes
Nd Mn(2) Nd 116.83(3) yes
Nd Mn O(1) 115.20(10) yes
Nd Mn(2) O(1) 45.20(10) yes
Nd Mn(2) O(3) 120.58(3) yes
Nd Mn(2) O(4) 127.90(10) yes
Nd Mn(2) O(3) 120.58(3) yes
Nd Mn(2) O(4) 48.30(10) yes
O(1) Mn(2) O(1) 83.1(2) yes
O(1) Mn(2) O(3) 95.3(2) yes
O(1) Mn(2) O(4) 87.2(2) yes
O(1) Mn(2) O(3) 95.3(2) yes
O(1) Mn(2) O(4) 161.10(10) yes
O(3) Mn(2) O(4) 101.7(2) yes
Nd O(1) Nd 98.7(2) yes
Nd O(1) Mn(2) 133.31(3) yes
Nd O(1) Mn(2) 100.26(4) yes
Mn(2) O(1) Mn(2) 96.9(3) yes
Nd O(2) Nd 144.4(2) yes
Nd O(2) Mn(1) 101.2(3) yes
Nd O(2) Mn(1) 101.6(2) yes
Mn(1) O(2) Mn(1) 99.3(2) yes
Mn(1) O(3) Mn(1) 94.4(3) yes
Mn(1) O(3) Mn(2) 132.60(10) yes
Nd O(4) Nd 106.80(10) yes
Nd O(4) Mn(1) 102.1(2) yes
Nd O(4) Mn(2) 123.0(2) yes
Nd O(4) Mn(1) 97.10(10) yes
Nd O(4) Mn(2) 97.4(2) yes
Mn(1) O(4) Mn(2) 125.5(2) yes

loop_
_geom_bond_atom_site_label_1
_geom_bond_atom_site_label_2
_geom_bond_distance
_geom_bond_publ_flag
Nd Nd 3.6510(7) yes
Nd Mn(1) 3.3447(7) yes
Nd Mn(2) 3.3362(6) yes
Nd O(1) 2.407(4) yes
Nd O(2) 2.440(7) yes
Nd O(2) 2.375(8) yes
Nd O(4) 2.423(3) yes
Mn(1) Mn(2) 3.3860(10) yes
Mn(1) Mn(2) 3.5930(10) yes
Nd O(4) 2.514(4) yes
Mn(1) Mn(1) 2.750(2) yes
Mn(1) O(2) 1.925(4) yes
Mn(1) O(3) 1.874(4) yes
Mn(1) O(3) 1.873(4) yes
Mn(1) O(4) 1.916(4) yes
Mn(2) O(1) 1.921(4) yes
Mn(2) O(3) 2.050(6) yes
Mn(2) O(4) 1.894(4) yes
Mn(1) Mn(2) 3.5930(10) yes
Mn(2) Mn(2) 2.878(2) yes
